data_1507123
loop_
_publ_author_name
'Bonauer, Christoph'
'Zabel, Manfred'
'K\"onig, Burkhard'

_publ_section_title
;
 Synthesis and peptide binding properties of methoxypyrrole amino acids
 (MOPAS).
;
_journal_issue 9
_journal_name_full 'Organic letters'
_journal_page_first 1349
_journal_page_last 1352
_journal_paper_doi 10.1021/ol049855x
_journal_volume 6
_journal_year 2004
_chemical_compound_source 'see text'
_chemical_formula_moiety 'C9 H13 N O3'
_chemical_formula_structural 'C9 H13 N O3'
_chemical_formula_sum 'C9 H13 N O3'
_chemical_formula_weight 183.20
_chemical_name_systematic
;
 ?
;
_space_group_IT_number 4
_symmetry_cell_setting monoclinic
_symmetry_space_group_name_Hall 'P 2yb'
_symmetry_space_group_name_H-M 'P 1 21 1'
_atom_sites_solution_hydrogens difmap
_atom_sites_solution_primary direct
_atom_sites_solution_secondary difmap
_cell_angle_alpha 90
_cell_angle_beta 91.877(13)
_cell_angle_gamma 90
_cell_formula_units_Z 2
_cell_length_a 7.8615(9)
_cell_length_b 6.9727(5)
_cell_length_c 8.5838(9)
_cell_measurement_reflns_used 6971
_cell_measurement_temperature 293
_cell_measurement_theta_max 27.89
_cell_measurement_theta_min 2.27
_cell_volume 470.28(8)
_computing_cell_refinement 'STOE (1998)'
_computing_data_collection 'STOE (1998)'
_computing_data_reduction 'STOE (1998)'
_computing_molecular_graphics 'PLATON (Spek, 1990)'
_computing_publication_material 'PLATON (Spek, 1990)'
_computing_structure_refinement 'SHELXL-97 (Sheldrick, 1997)'
_computing_structure_solution 'SIR-97 (Altomare, 1993)'
_diffrn_ambient_temperature 173(1)
_diffrn_measured_fraction_theta_full 0.99
_diffrn_measured_fraction_theta_max 0.99
_diffrn_measurement_device_type 'STOE-IPDS diffractometer'
_diffrn_measurement_method rotation
_diffrn_radiation_monochromator graphite
_diffrn_radiation_source 'fine-focus sealed tube'
_diffrn_radiation_type 'Mo K\a'
_diffrn_radiation_wavelength 0.71073
_diffrn_reflns_av_R_equivalents 0.0900
_diffrn_reflns_av_sigmaI/netI 0.0608
_diffrn_reflns_limit_h_max 10
_diffrn_reflns_limit_h_min -10
_diffrn_reflns_limit_k_max 9
_diffrn_reflns_limit_k_min -9
_diffrn_reflns_limit_l_max 11
_diffrn_reflns_limit_l_min -11
_diffrn_reflns_number 7765
_diffrn_reflns_reduction_process
;
 ?
;
_diffrn_reflns_theta_full 27.89
_diffrn_reflns_theta_max 27.89
_diffrn_reflns_theta_min 2.37
_diffrn_standards_decay_% 0
_diffrn_standards_interval_count 0
_diffrn_standards_interval_time 0
_diffrn_standards_number 0
_exptl_absorpt_coefficient_mu 0.097
_exptl_absorpt_correction_type none
_exptl_crystal_colour 'translucent colourless'
_exptl_crystal_density_diffrn 1.294
_exptl_crystal_density_method 'Not Measured'
_exptl_crystal_description 'platelike rod'
_exptl_crystal_F_000 196
_exptl_crystal_size_max 0.44
_exptl_crystal_size_mid 0.28
_exptl_crystal_size_min 0.10
_refine_diff_density_max 0.292
_refine_diff_density_min -0.134
_refine_diff_density_rms 0.040
_refine_ls_abs_structure_details 'Flack H.D. (1983), Acta Cryst. A39, 876-881'
_refine_ls_abs_structure_Flack 0.0(8)
_refine_ls_extinction_method none
_refine_ls_goodness_of_fit_ref 1.026
_refine_ls_hydrogen_treatment refall
_refine_ls_matrix_type full
_refine_ls_number_parameters 170
_refine_ls_number_reflns 2222
_refine_ls_number_restraints 1
_refine_ls_restrained_S_all 1.025
_refine_ls_R_factor_all 0.0393
_refine_ls_R_factor_gt 0.0347
_refine_ls_shift/su_max 0.000
_refine_ls_shift/su_mean 0.000
_refine_ls_structure_factor_coef Fsqd
_refine_ls_weighting_details 'calc w=1/[\s^2^(Fo^2^)+(0.0444P)^2^+0.0000P] where P=(Fo^2^+2Fc^2^)/3'
_refine_ls_weighting_scheme calc
_refine_ls_wR_factor_gt 0.0825
_refine_ls_wR_factor_ref 0.0846
_reflns_number_gt 2021
_reflns_number_total 2222
_reflns_threshold_expression I>4\\s(I)
_cod_data_source_file ol049855xsi20040126_052732.cif
_cod_data_source_block B015
_cod_depositor_comments
;
The following automatic conversions were performed:

'_symmetry_cell_setting' value 'Monoclinic' changed to 'monoclinic'
according to /home/saulius/struct/CIF-dictionaries/cif_core.dic
dictionary named 'cif_core.dic' version 2.4.1 from 2010-06-29.

Automatic conversion script
Id: cif_fix_values 1715 2011-07-08 13:25:40Z adriana 
;
_cod_original_sg_symbol_H-M 'P 21'
_cod_database_code 1507123

loop_
_symmetry_equiv_pos_as_xyz
x,y,z
-x,1/2+y,-z

loop_
_atom_site_aniso_label
_atom_site_aniso_U_11
_atom_site_aniso_U_22
_atom_site_aniso_U_33
_atom_site_aniso_U_23
_atom_site_aniso_U_13
_atom_site_aniso_U_12
O7 0.0308(5) 0.0274(5) 0.0373(6) -0.0016(4) 0.0113(4) -0.0026(4)
O8 0.0249(5) 0.0229(5) 0.0340(5) -0.0046(4) 0.0041(4) -0.0041(4)
O11 0.0322(5) 0.0231(5) 0.0227(4) -0.0008(4) 0.0044(4) 0.0026(4)
N1 0.0296(6) 0.0223(6) 0.0249(5) -0.0024(5) 0.0055(4) 0.0010(5)
C2 0.0256(6) 0.0208(6) 0.0222(6) 0.0010(5) 0.0004(4) 0.0027(5)
C3 0.0248(6) 0.0187(6) 0.0205(6) 0.0032(5) -0.0006(4) -0.0006(5)
C4 0.0270(6) 0.0197(6) 0.0246(6) 0.0022(5) -0.0023(5) -0.0005(5)
C5 0.0314(7) 0.0214(6) 0.0240(6) -0.0009(6) 0.0000(5) 0.0006(5)
C6 0.0248(6) 0.0206(6) 0.0239(6) 0.0043(5) 0.0009(5) -0.0001(5)
C9 0.0256(7) 0.0234(7) 0.0370(8) 0.0005(6) 0.0014(5) -0.0050(5)
C10 0.0397(8) 0.0265(7) 0.0350(8) -0.0038(7) 0.0000(6) -0.0037(6)
C12 0.0347(8) 0.0295(7) 0.0326(7) -0.0052(7) 0.0023(6) 0.0105(6)
C13 0.0273(7) 0.0295(7) 0.0356(8) 0.0003(7) 0.0013(5) -0.0036(6)

loop_
_atom_site_label
_atom_site_type_symbol
_atom_site_thermal_displace_type
_atom_site_fract_x
_atom_site_fract_y
_atom_site_fract_z
_atom_site_occupancy
_atom_site_U_iso_or_equiv
O7 O Uani 1.00564(13) 0.31539(15) 0.60601(13) 1.000 0.0316(3)
O8 O Uani 0.84501(12) 0.46663(13) 0.78208(11) 1.000 0.0272(3)
O11 O Uani 0.53704(13) 0.27610(14) 0.87499(11) 1.000 0.0259(3)
N1 N Uani 0.75142(15) 0.02622(16) 0.57813(14) 1.000 0.0255(3)
C2 C Uani 0.74449(16) 0.1792(2) 0.67948(15) 1.000 0.0229(3)
C3 C Uani 0.59139(16) 0.16341(18) 0.75629(15) 1.000 0.0214(3)
C4 C Uani 0.50360(16) -0.0002(2) 0.69784(15) 1.000 0.0238(3)
C5 C Uani 0.60847(18) -0.0807(2) 0.58930(16) 1.000 0.0256(4)
C6 C Uani 0.87865(16) 0.32283(19) 0.68351(16) 1.000 0.0231(3)
C9 C Uani 0.96699(18) 0.6232(2) 0.79086(19) 1.000 0.0287(4)
C10 C Uani 0.9034(2) 0.7633(2) 0.90872(19) 1.000 0.0338(4)
C12 C Uani 0.4467(2) 0.4452(2) 0.82603(19) 1.000 0.0322(4)
C13 C Uani 0.33133(19) -0.0681(2) 0.74432(19) 1.000 0.0308(4)
H1 H Uiso 0.835(2) 0.006(3) 0.517(2) 1.000 0.024(4)
H5 H Uiso 0.590(2) -0.194(3) 0.529(2) 1.000 0.034(5)
H9A H Uiso 1.078(3) 0.571(3) 0.823(2) 1.000 0.039(5)
H9B H Uiso 0.974(2) 0.686(3) 0.690(2) 1.000 0.039(5)
H10A H Uiso 0.791(3) 0.805(3) 0.885(2) 1.000 0.040(5)
H10B H Uiso 0.892(2) 0.708(3) 1.015(2) 1.000 0.035(5)
H10C H Uiso 0.985(3) 0.862(4) 0.925(3) 1.000 0.062(7)
H12A H Uiso 0.521(3) 0.515(4) 0.751(2) 1.000 0.045(5)
H12B H Uiso 0.419(2) 0.518(3) 0.913(2) 1.000 0.035(5)
H12C H Uiso 0.339(3) 0.414(4) 0.770(2) 1.000 0.048(6)
H13A H Uiso 0.327(2) -0.098(3) 0.851(2) 1.000 0.038(5)
H13B H Uiso 0.246(3) 0.020(4) 0.722(3) 1.000 0.053(6)
H13C H Uiso 0.301(3) -0.180(3) 0.684(2) 1.000 0.039(5)

loop_
_atom_type_symbol
_atom_type_description
_atom_type_scat_dispersion_real
_atom_type_scat_dispersion_imag
_atom_type_scat_source
O O 0.0106 0.0060 'International Tables Vol C Tables 4.2.6.8 and 6.1.1.4'
N N 0.0061 0.0033 'International Tables Vol C Tables 4.2.6.8 and 6.1.1.4'
H H 0.0000 0.0000 'International Tables Vol C Tables 4.2.6.8 and 6.1.1.4'
C C 0.0033 0.0016 'International Tables Vol C Tables 4.2.6.8 and 6.1.1.4'

loop_
_geom_angle_atom_site_label_1
_geom_angle_atom_site_label_2
_geom_angle_atom_site_label_3
_geom_angle
_geom_angle_publ_flag
C6 O8 C9 116.74(11) yes
C3 O11 C12 114.76(11) yes
C2 N1 C5 109.34(11) yes
C5 N1 H1 127.0(13) no
C2 N1 H1 123.7(13) no
C3 C2 C6 132.79(12) no
N1 C2 C6 120.28(12) yes
N1 C2 C3 106.83(11) yes
O11 C3 C2 127.06(12) yes
O11 C3 C4 124.52(11) yes
C2 C3 C4 108.30(11) no
C3 C4 C5 105.73(11) no
C5 C4 C13 127.88(13) no
C3 C4 C13 126.39(12) no
N1 C5 C4 109.79(12) yes
O7 C6 O8 123.85(12) yes
O7 C6 C2 124.35(13) yes
O8 C6 C2 111.80(11) yes
O8 C9 C10 106.83(12) yes
N1 C5 H5 122.0(10) no
C4 C5 H5 128.2(10) no
O8 C9 H9A 108.5(13) no
O8 C9 H9B 110.4(11) no
C10 C9 H9A 111.4(11) no
C10 C9 H9B 109.6(12) no
H9A C9 H9B 110.0(15) no
C9 C10 H10A 112.6(11) no
C9 C10 H10B 114.0(12) no
C9 C10 H10C 109.4(15) no
H10A C10 H10B 101.8(15) no
H10A C10 H10C 116(2) no
H10B C10 H10C 103.1(19) no
O11 C12 H12A 107.0(15) no
O11 C12 H12B 109.8(11) no
O11 C12 H12C 111.8(16) no
H12A C12 H12B 113.8(18) no
H12A C12 H12C 107.5(17) no
H12B C12 H12C 106.9(16) no
C4 C13 H13A 113.0(10) no
C4 C13 H13B 113.0(16) no
C4 C13 H13C 108.8(13) no
H13A C13 H13B 107.4(19) no
H13A C13 H13C 109.1(17) no
H13B C13 H13C 105(2) no

loop_
_geom_bond_atom_site_label_1
_geom_bond_atom_site_label_2
_geom_bond_distance
_geom_bond_publ_flag
O7 C6 1.2188(17) yes
O8 C6 1.3438(16) yes
O8 C9 1.4534(17) yes
O11 C3 1.3663(16) yes
O11 C12 1.4324(18) yes
N1 C2 1.3787(18) yes
N1 C5 1.3546(18) yes
N1 H1 0.866(16) no
C2 C6 1.4540(19) no
C2 C3 1.3955(18) no
C3 C4 1.4166(19) no
C4 C13 1.501(2) no
C4 C5 1.3832(19) no
C9 C10 1.504(2) no
C5 H5 0.95(2) no
C9 H9A 0.98(2) no
C9 H9B 0.973(18) no
C10 H10A 0.95(2) no
C10 H10B 0.997(18) no
C10 H10C 0.95(3) no
C12 H12A 1.01(2) no
C12 H12B 0.934(18) no
C12 H12C 0.98(2) no
C13 H13A 0.941(17) no
C13 H13B 0.93(3) no
C13 H13C 0.96(2) no

loop_
_geom_contact_atom_site_label_1
_geom_contact_atom_site_label_2
_geom_contact_distance
_geom_contact_site_symmetry_2
_geom_contact_publ_flag
O7 N1 2.8435(16) . no
O7 N1 2.9163(16) 2_756 no
O8 C12 3.1697(19) . no
O8 O11 2.8964(14) . no
O11 O8 2.8964(14) . no
O7 H9B 2.70(2) . no
O7 H9A 2.627(19) . no
O7 H9B 2.706(18) 2_746 no
O7 H1 2.130(18) 2_756 no
O7 H1 2.640(19) . no
O8 H12A 2.57(2) . no
O8 H10C 2.90(3) 2_747 no
O11 H12B 2.575(19) 2_647 no
O11 H13A 2.698(17) 2_657 no
N1 O7 2.8435(16) . no
N1 O7 2.9163(16) 2_746 no
C5 C12 3.582(2) 2_646 no
C12 O8 3.1697(19) . no
C12 C13 3.576(2) 1_565 no
C12 C5 3.582(2) 2_656 no
C13 C12 3.576(2) 1_545 no
C2 H12A 3.00(3) . no
C3 H12B 3.018(18) 2_647 no
C3 H5 2.965(17) 2_656 no
C4 H5 2.966(19) 2_656 no
C4 H10A 3.05(2) 1_545 no
C5 H10A 2.983(19) 1_545 no
C9 H10C 3.06(3) 2_747 no
C12 H13C 3.09(2) 1_565 no
C12 H9A 3.03(2) 1_455 no
H1 O7 2.640(19) . no
H1 O7 2.130(18) 2_746 no
H5 C3 2.965(17) 2_646 no
H5 C4 2.966(19) 2_646 no
H9A O7 2.627(19) . no
H9A C12 3.03(2) 1_655 no
H9A H12C 2.38(3) 1_655 no
H9B O7 2.70(2) . no
H9B O7 2.706(18) 2_756 no
H10A C4 3.05(2) 1_565 no
H10A C5 2.983(19) 1_565 no
H10C O8 2.90(3) 2_757 no
H10C C9 3.06(3) 2_757 no
H12A O8 2.57(2) . no
H12A C2 3.00(3) . no
H12B O11 2.575(19) 2_657 no
H12B C3 3.018(18) 2_657 no
H12C H9A 2.38(3) 1_455 no
H13A O11 2.698(17) 2_647 no
H13C C12 3.09(2) 1_545 no

loop_
_geom_hbond_atom_site_label_D
_geom_hbond_atom_site_label_H
_geom_hbond_atom_site_label_A
_geom_hbond_distance_DH
_geom_hbond_distance_HA
_geom_hbond_distance_DA
_geom_hbond_angle_DHA
_geom_hbond_site_symmetry_A
_geom_hbond_publ_flag
N1 H1 O7 0.866(16) 2.130(18) 2.9163(16) 150.7(19) 2_746 yes
C12 H12A O8 1.01(2) 2.57(2) 3.1697(19) 117.5(16) . yes
C12 H12B O11 0.934(18) 2.575(19) 3.4503(18) 156.2(14) 2_657 yes

loop_
_geom_torsion_atom_site_label_1
_geom_torsion_atom_site_label_2
_geom_torsion_atom_site_label_3
_geom_torsion_atom_site_label_4
_geom_torsion
_geom_torsion_publ_flag
C6 O8 C9 C10 -179.34(11) no
C9 O8 C6 O7 1.89(19) no
C9 O8 C6 C2 -177.44(11) no
C12 O11 C3 C2 87.71(16) no
C12 O11 C3 C4 -96.95(15) no
C2 N1 C5 C4 0.25(16) no
C5 N1 C2 C3 0.50(15) no
C5 N1 C2 C6 -176.40(12) no
N1 C2 C6 O7 -3.2(2) no
C3 C2 C6 O8 0.2(2) no
N1 C2 C3 C4 -1.04(15) no
C6 C2 C3 O11 -8.7(2) no
N1 C2 C3 O11 174.91(12) no
C3 C2 C6 O7 -179.11(14) no
N1 C2 C6 O8 176.17(11) no
C6 C2 C3 C4 175.30(14) no
C2 C3 C4 C13 -178.12(13) no
O11 C3 C4 C13 5.8(2) no
C2 C3 C4 C5 1.18(15) no
O11 C3 C4 C5 -174.90(12) no
C3 C4 C5 N1 -0.88(15) no
C13 C4 C5 N1 178.40(13) no

loop_
_cod_related_entry_id
_cod_related_entry_database
_cod_related_entry_code
1 ChemSpider 21157358
